data_2011338
loop_
_publ_author_name
'Gzella, Andrzej'
'Wrzeciono, Urszula'
'P\"oppel, Wolfram'

_publ_section_title
;
 Azole. 44. \"Uber Morpholinonitroimidazolderivate
;
_journal_issue 9
_journal_name_full 'Acta Crystallographica Section C'
_journal_page_first 1161
_journal_page_last 1163
_journal_paper_doi 10.1107/S0108270100008635
_journal_volume 56
_journal_year 2000
_chemical_formula_moiety 'C10 H15 Cl N4 O4'
_chemical_formula_sum 'C10 H15 Cl N4 O4'
_chemical_formula_weight 290.71
_chemical_name_systematic
;
3-Chloro-1-(5-morpholinyl-4-nitroimidazol-1-yl)propan-2-ol
;
_space_group_IT_number 2
_symmetry_cell_setting triclinic
_symmetry_space_group_name_Hall '-P 1'
_symmetry_space_group_name_H-M 'P -1'
_audit_creation_method SHELXL97
_cell_angle_alpha 91.101(9)
_cell_angle_beta 101.026(10)
_cell_angle_gamma 101.940(10)
_cell_formula_units_Z 2
_cell_length_a 6.5036(8)
_cell_length_b 7.8493(9)
_cell_length_c 12.9757(14)
_cell_measurement_reflns_used 43
_cell_measurement_temperature 293(2)
_cell_measurement_theta_max 30.0
_cell_measurement_theta_min 11.3
_cell_volume 634.91(13)
_computing_cell_refinement 'Kuma KM-4 Software'
_computing_data_collection 'Kuma KM-4 Software (Kuma Diffraction, 1991)'
_computing_data_reduction 'Kuma KM-4 Software'
_computing_molecular_graphics 'ORTEP-3 for Windows (Farrugia, 1997)'
_computing_publication_material SHELXL97
_computing_structure_refinement 'SHELXL97 (Sheldrick, 1997)'
_computing_structure_solution 'SHELXS97 (Sheldrick, 1990)'
_diffrn_ambient_temperature 293(2)
_diffrn_measured_fraction_theta_full .950
_diffrn_measured_fraction_theta_max .950
_diffrn_measurement_device_type 'Kuma Diffraction KM-4'
_diffrn_measurement_method \w/2\q
_diffrn_radiation_monochromator graphite
_diffrn_radiation_source 'fine-focus sealed tube'
_diffrn_radiation_type CuK\a
_diffrn_radiation_wavelength 1.54178
_diffrn_reflns_av_R_equivalents .022
_diffrn_reflns_av_sigmaI/netI .015
_diffrn_reflns_limit_h_max 7
_diffrn_reflns_limit_h_min -7
_diffrn_reflns_limit_k_max 9
_diffrn_reflns_limit_k_min -9
_diffrn_reflns_limit_l_max 15
_diffrn_reflns_limit_l_min 0
_diffrn_reflns_number 2386
_diffrn_reflns_theta_full 70.04
_diffrn_reflns_theta_max 70.04
_diffrn_reflns_theta_min 3.48
_diffrn_standards_decay_% 3.8
_diffrn_standards_interval_count 100
_diffrn_standards_number 2
_exptl_absorpt_coefficient_mu 2.853
_exptl_absorpt_correction_T_max .867
_exptl_absorpt_correction_T_min .440
_exptl_absorpt_correction_type \y-scan
_exptl_absorpt_process_details '(North et al., 1968)'
_exptl_crystal_colour yellow
_exptl_crystal_density_diffrn 1.521
_exptl_crystal_density_method 'not measured'
_exptl_crystal_description plate
_exptl_crystal_F_000 304
_exptl_crystal_size_max .38
_exptl_crystal_size_mid .27
_exptl_crystal_size_min .05
_refine_diff_density_max .36
_refine_diff_density_min -.28
_refine_ls_extinction_method none
_refine_ls_goodness_of_fit_ref 1.054
_refine_ls_hydrogen_treatment mixed
_refine_ls_matrix_type full
_refine_ls_number_parameters 176
_refine_ls_number_reflns 2281
_refine_ls_number_restraints 0
_refine_ls_restrained_S_all 1.054
_refine_ls_R_factor_all .048
_refine_ls_R_factor_gt .041
_refine_ls_shift/su_max <0.001
_refine_ls_shift/su_mean .000
_refine_ls_structure_factor_coef Fsqd
_refine_ls_weighting_details 'calc w = 1/[\s^2^(Fo^2^)+(0.0695P)^2^+0.2622P] where P=(Fo^2^+2Fc^2^)/3'
_refine_ls_weighting_scheme calc
_refine_ls_wR_factor_ref .122
_reflns_number_gt 2036
_reflns_number_total 2281
_reflns_threshold_expression I>2\s(I)
_cod_data_source_file jz1415.cif
_cod_data_source_block III
_cod_depositor_comments
;
The following automatic conversions were performed:
'_symmetry_cell_setting' value 'Triclinic' changed to 'triclinic'
according to '/home/saulius/struct/CIF-dictionaries/cif_core.dic'
dictionary named 'cif_core.dic' version 2.4.1 from 2010-06-29.

Automatic conversion script
Id: cif_fix_enum 1527 2010-12-29 10:47:43Z saulius 

The following automatic conversions were performed:

'_symmetry_cell_setting' value 'Triclinic' changed to 'triclinic'
according to /home/saulius/struct/CIF-dictionaries/cif_core.dic
dictionary named 'cif_core.dic' version 2.4.1 from 2010-06-29.

Automatic conversion script
Id: cif_fix_values 1715 2011-07-08 13:25:40Z adriana 
;
_cod_database_code 2011338

loop_
_symmetry_equiv_pos_as_xyz
'x, y, z'
'-x, -y, -z'

loop_
_atom_site_label
_atom_site_fract_x
_atom_site_fract_y
_atom_site_fract_z
_atom_site_U_iso_or_equiv
_atom_site_adp_type
_atom_site_calc_flag
_atom_site_refinement_flags
_atom_site_occupancy
_atom_site_disorder_assembly
_atom_site_disorder_group
_atom_site_type_symbol
N1 .8161(2) .51309(19) .14522(12) .0354(3) Uani d . 1 . . N
C2 .7643(3) .5726(2) .04814(15) .0379(4) Uani d . 1 . . C
H2A .7488 .6863 .0368 .046 Uiso calc . 1 . . H
N3 .7385(2) .4537(2) -.02739(12) .0396(4) Uani d . 1 . . N
C4 .7703(3) .3077(2) .02411(14) .0364(4) Uani d . 1 . . C
C5 .8218(3) .3398(2) .13179(14) .0338(4) Uani d . 1 . . C
C6 .8466(3) .6089(2) .24612(15) .0386(4) Uani d . 1 . . C
H6A .9424 .7213 .2456 .046 Uiso calc . 1 . . H
H6B .9132 .5448 .3014 .046 Uiso calc . 1 . . H
C7 .6325(3) .6369(2) .26959(14) .0387(4) Uani d . 1 . . C
H7A .5964 .7392 .2344 .046 Uiso calc . 1 . . H
C8 .6605(4) .6696(3) .38694(16) .0502(5) Uani d . 1 . . C
H8A .7863 .7616 .4119 .060 Uiso calc . 1 . . H
H8B .6834 .5647 .4216 .060 Uiso calc . 1 . . H
Cl9 .43074(12) .73111(11) .42040(5) .0762(3) Uani d . 1 . . Cl
O10 .4646(2) .49088(19) .23518(12) .0462(4) Uani d . 1 . . O
H10A .389(5) .512(4) .175(2) .071(9) Uiso d . 1 . . H
N11 .7442(3) .1472(2) -.03436(13) .0439(4) Uani d . 1 . . N
O12 .7421(3) .0135(2) .01360(14) .0599(4) Uani d . 1 . . O
O13 .7223(3) .1494(2) -.13030(12) .0661(5) Uani d . 1 . . O
N14 .8900(3) .2497(2) .21725(12) .0368(4) Uani d . 1 . . N
C15 .7373(3) .1714(3) .28089(16) .0436(5) Uani d . 1 . . C
H15A .6553 .0594 .2483 .052 Uiso calc . 1 . . H
H15B .6384 .2465 .2867 .052 Uiso calc . 1 . . H
C16 .8614(4) .1479(3) .38845(19) .0571(6) Uani d . 1 . . C
H16A .9332 .2613 .4226 .068 Uiso calc . 1 . . H
H16B .7629 .0911 .4310 .068 Uiso calc . 1 . . H
O17 1.0168(3) .0456(2) .38198(13) .0600(5) Uani d . 1 . . O
C18 1.1640(4) .1254(3) .32027(18) .0507(5) Uani d . 1 . . C
H18A 1.2689 .0547 .3176 .061 Uiso calc . 1 . . H
H18B 1.2396 .2391 .3528 .061 Uiso calc . 1 . . H
C19 1.0502(3) .1458(3) .21028(16) .0439(5) Uani d . 1 . . C
H19A 1.1520 .2039 .1698 .053 Uiso calc . 1 . . H
H19B .9809 .0322 .1756 .053 Uiso calc . 1 . . H

loop_
_atom_site_aniso_label
_atom_site_aniso_U_11
_atom_site_aniso_U_22
_atom_site_aniso_U_33
_atom_site_aniso_U_12
_atom_site_aniso_U_13
_atom_site_aniso_U_23
N1 .0401(8) .0308(8) .0360(8) .0085(7) .0082(6) .0034(6)
C2 .0368(9) .0372(10) .0414(10) .0095(8) .0093(7) .0093(7)
N3 .0356(8) .0477(9) .0373(8) .0128(7) .0074(6) .0066(7)
C4 .0336(9) .0397(10) .0367(9) .0095(8) .0070(7) .0001(7)
C5 .0334(9) .0326(9) .0367(9) .0074(7) .0095(7) .0025(7)
C6 .0424(10) .0322(9) .0390(9) .0069(8) .0041(7) -.0013(7)
C7 .0452(11) .0330(9) .0373(9) .0101(8) .0052(8) .0014(7)
C8 .0545(12) .0578(13) .0404(11) .0191(10) .0073(9) -.0023(9)
Cl9 .0755(5) .1039(6) .0603(4) .0367(4) .0231(3) -.0085(3)
O10 .0460(8) .0439(8) .0457(8) .0068(6) .0050(6) .0047(6)
N11 .0394(9) .0478(10) .0444(9) .0134(7) .0044(7) -.0064(7)
O12 .0669(11) .0411(9) .0676(10) .0133(8) .0025(8) -.0075(7)
O13 .0807(12) .0767(12) .0430(9) .0301(10) .0046(8) -.0142(8)
N14 .0394(8) .0371(8) .0384(8) .0139(7) .0118(6) .0088(6)
C15 .0424(11) .0421(11) .0521(11) .0132(9) .0179(9) .0140(8)
C16 .0650(14) .0686(15) .0511(12) .0303(12) .0255(11) .0227(11)
O17 .0653(10) .0716(11) .0591(9) .0355(9) .0257(8) .0334(8)
C18 .0454(11) .0594(13) .0528(12) .0207(10) .0115(9) .0172(10)
C19 .0461(11) .0478(11) .0459(10) .0213(9) .0161(8) .0111(8)

loop_
_atom_type_symbol
_atom_type_description
_atom_type_scat_dispersion_real
_atom_type_scat_dispersion_imag
_atom_type_scat_source
C C .0181 .0091 'International Tables Vol C Tables 4.2.6.8 and 6.1.1.4'
H H .0000 .0000 'International Tables Vol C Tables 4.2.6.8 and 6.1.1.4'
N N .0311 .0180 'International Tables Vol C Tables 4.2.6.8 and 6.1.1.4'
O O .0492 .0322 'International Tables Vol C Tables 4.2.6.8 and 6.1.1.4'
Cl Cl .3639 .7018 'International Tables Vol C Tables 4.2.6.8 and 6.1.1.4'

loop_
_geom_angle_atom_site_label_1
_geom_angle_atom_site_label_2
_geom_angle_atom_site_label_3
_geom_angle
_geom_angle_publ_flag
C2 N1 C5 107.45(15) yes
C2 N1 C6 127.10(15) ?
C5 N1 C6 125.33(15) ?
N3 C2 N1 112.92(16) yes
C2 N3 C4 103.95(15) yes
N3 C4 C5 112.18(16) yes
N3 C4 N11 119.78(16) ?
C5 C4 N11 128.02(17) ?
N1 C5 N14 120.03(16) ?
N1 C5 C4 103.47(15) yes
N14 C5 C4 136.16(17) ?
N1 C6 C7 111.54(15) ?
O10 C7 C8 109.33(17) ?
O10 C7 C6 111.85(15) ?
C8 C7 C6 108.05(16) ?
C7 C8 Cl9 111.27(15) ?
C7 O10 H10A 108.8(19) ?
O13 N11 O12 123.55(18) ?
O13 N11 C4 118.07(18) ?
O12 N11 C4 118.38(17) ?
C5 N14 C15 119.37(15) ?
C5 N14 C19 118.71(15) ?
C15 N14 C19 112.40(14) ?
N14 C15 C16 108.18(17) ?
O17 C16 C15 111.35(18) ?
C18 O17 C16 110.78(16) ?
O17 C18 C19 111.02(18) ?
N14 C19 C18 108.05(16) ?

loop_
_geom_bond_atom_site_label_1
_geom_bond_atom_site_label_2
_geom_bond_site_symmetry_2
_geom_bond_distance
_geom_bond_publ_flag
N1 C2 . 1.358(2) yes
N1 C5 . 1.377(2) yes
N1 C6 . 1.456(2) ?
C2 N3 . 1.303(3) yes
N3 C4 . 1.370(2) yes
C4 C5 . 1.379(3) yes
C4 N11 . 1.421(2) yes
C5 N14 . 1.378(2) yes
C6 C7 . 1.538(3) ?
C7 O10 . 1.407(2) ?
C7 C8 . 1.509(3) ?
C8 Cl9 . 1.787(2) yes
O10 H10A . .88(3) ?
N11 O13 . 1.227(2) ?
N11 O12 . 1.229(2) ?
N14 C15 . 1.458(2) ?
N14 C19 . 1.463(2) ?
C15 C16 . 1.508(3) ?
C16 O17 . 1.427(3) ?
O17 C18 . 1.419(3) ?
C18 C19 . 1.505(3) ?

loop_
_geom_hbond_atom_site_label_D
_geom_hbond_atom_site_label_H
_geom_hbond_atom_site_label_A
_geom_hbond_site_symmetry_A
_geom_hbond_distance_DH
_geom_hbond_distance_HA
_geom_hbond_distance_DA
_geom_hbond_angle_DHA
_geom_hbond_publ_flag
O10 H10A N3 2_665 .88(3) 1.98(3) 2.850(2) 169(3) yes
C7 H7A O13 2_665 .98 2.57 3.396(2) 142 yes
C8 H8A O17 1_565 .97 2.50 3.364(3) 149 yes
C15 H15B O10 . .97 2.46 3.359(2) 154 yes
C19 H19B O12 . .97 2.34 2.947(3) 120 yes

loop_
_geom_torsion_atom_site_label_1
_geom_torsion_atom_site_label_2
_geom_torsion_atom_site_label_3
_geom_torsion_atom_site_label_4
_geom_torsion
C5 N1 C2 N3 -.9(2)
C6 N1 C2 N3 -177.08(17)
N1 C2 N3 C4 1.6(2)
C2 N3 C4 C5 -1.7(2)
C2 N3 C4 N11 176.94(17)
C2 N1 C5 N14 174.00(16)
C6 N1 C5 N14 -9.7(3)
C2 N1 C5 C4 -.3(2)
C6 N1 C5 C4 176.04(16)
N3 C4 C5 N1 1.3(2)
N11 C4 C5 N1 -177.31(18)
N3 C4 C5 N14 -171.6(2)
N11 C4 C5 N14 9.9(4)
C2 N1 C6 C7 71.6(2)
C5 N1 C6 C7 -103.9(2)
N1 C6 C7 O10 37.7(2)
N1 C6 C7 C8 158.05(16)
O10 C7 C8 Cl9 -65.47(19)
C6 C7 C8 Cl9 172.58(14)
N3 C4 N11 O13 9.8(3)
C5 C4 N11 O13 -171.78(19)
N3 C4 N11 O12 -169.34(17)
C5 C4 N11 O12 9.1(3)
N1 C5 N14 C15 85.0(2)
C4 C5 N14 C15 -103.1(3)
N1 C5 N14 C19 -131.23(19)
C4 C5 N14 C19 40.7(3)
C5 N14 C15 C16 -157.27(18)
C19 N14 C15 C16 56.8(2)
N14 C15 C16 O17 -56.5(2)
C15 C16 O17 C18 59.1(3)
C16 O17 C18 C19 -59.8(3)
C5 N14 C19 C18 156.31(18)
C15 N14 C19 C18 -57.5(2)
O17 C18 C19 N14 57.9(2)
